data_2237642
loop_
_publ_author_name
'Baisya, Siddhartha S.'
'Roy, Parag S.'

_publ_section_title
;
 (2-Amino-7-methyl-4-oxidopteridine-6-carboxylato-\k^3^<i>O</i>^4^,<i>N</i>^5^,<i>O</i>^6^)(ethane-1,2-diamine-\k^2^<i>N</i>,<i>N</i>')(1<i>H</i>-imidazole-\k<i>N</i>^3^)nickel(II)
 dihydrate
;
_journal_coeditor_code HY2617
_journal_issue 4
_journal_name_full 'Acta Crystallographica Section E'
_journal_page_first m193
_journal_page_last m194
_journal_paper_doi 10.1107/S1600536813005898
_journal_volume 69
_journal_year 2013
_chemical_formula_iupac '[Ni (C8 H5 N5 O3) (C2 H8 N2) (C3 H4 N2)], 2H2 O'
_chemical_formula_moiety 'C13 H17 N9 Ni O3, 2(H2 O)'
_chemical_formula_sum 'C13 H21 N9 Ni O5'
_chemical_formula_weight 442.08
_chemical_name_systematic
;(2-Amino-7-methyl-4-oxidopteridine-6-carboxylato-\k^3^<i>O</i>^4^,<i>N</i>^5^,<i>O</i>^6^)(ethane-1,2-diamine-\k^2^<i>N</i>,<i>N</i>')(1<i>H</i>-imidazole-\k<i>N</i>^3^)nickel(II)
dihydrate
;
_space_group_IT_number 60
_symmetry_cell_setting orthorhombic
_symmetry_space_group_name_Hall '-P 2n 2ab'
_symmetry_space_group_name_H-M 'P b c n'
_atom_sites_solution_hydrogens difmap
_atom_sites_solution_primary direct
_audit_creation_method CRYSTALS_ver_14.40
_cell_angle_alpha 90
_cell_angle_beta 90
_cell_angle_gamma 90
_cell_formula_units_Z 8
_cell_length_a 13.484(2)
_cell_length_b 8.8741(15)
_cell_length_c 29.959(5)
_cell_measurement_reflns_used 4231
_cell_measurement_temperature 293
_cell_measurement_theta_max 28.3
_cell_measurement_theta_min 1.4
_cell_volume 3584.8(10)
_computing_cell_refinement 'SAINT (Bruker, 2007)'
_computing_data_collection 'APEX2 (Bruker, 2007)'
_computing_data_reduction 'SAINT (Bruker, 2007)'
_computing_molecular_graphics 'CAMERON (Watkin <i>et al.</i>, 1996)'
_computing_publication_material 'CRYSTALS (Betteridge <i>et al.</i>, 2003)'
_computing_structure_refinement 'CRYSTALS (Betteridge <i>et al.</i>, 2003)'
_computing_structure_solution 'SHELXS97 (Sheldrick, 2008)'
_diffrn_ambient_temperature 293
_diffrn_measured_fraction_theta_full 0.996
_diffrn_measured_fraction_theta_max 0.953
_diffrn_measurement_device Area
_diffrn_measurement_device_type 'Bruker Kappa APEXII CCD'
_diffrn_measurement_method '\f and \w scans'
_diffrn_radiation_monochromator graphite
_diffrn_radiation_type 'Mo K\a'
_diffrn_radiation_wavelength 0.71073
_diffrn_reflns_av_R_equivalents 0.030
_diffrn_reflns_limit_h_max 17
_diffrn_reflns_limit_h_min -17
_diffrn_reflns_limit_k_max 11
_diffrn_reflns_limit_k_min -11
_diffrn_reflns_limit_l_max 38
_diffrn_reflns_limit_l_min -24
_diffrn_reflns_number 19640
_diffrn_reflns_theta_full 25.187
_diffrn_reflns_theta_max 28.300
_diffrn_reflns_theta_min 1.359
_exptl_absorpt_coefficient_mu 1.132
_exptl_absorpt_correction_T_max 0.97
_exptl_absorpt_correction_T_min 0.77
_exptl_absorpt_correction_type multi-scan
_exptl_absorpt_process_details '(SADABS; Sheldrick, 1996)'
_exptl_crystal_colour orange
_exptl_crystal_density_diffrn 1.638
_exptl_crystal_description plate
_exptl_crystal_F_000 1840
_exptl_crystal_size_max 0.24
_exptl_crystal_size_mid 0.24
_exptl_crystal_size_min 0.03
_refine_diff_density_max 0.62
_refine_diff_density_min -0.32
_refine_ls_extinction_method None
_refine_ls_goodness_of_fit_ref 0.9447
_refine_ls_hydrogen_treatment constr
_refine_ls_matrix_type full
_refine_ls_number_parameters 253
_refine_ls_number_reflns 4231
_refine_ls_number_restraints 0
_refine_ls_R_factor_all 0.0434
_refine_ls_R_factor_gt 0.0361
_refine_ls_shift/su_max 0.0009057
_refine_ls_shift/su_mean 0.0000384
_refine_ls_structure_factor_coef Fsqd
_refine_ls_weighting_details
;
Method = Modified Sheldrick
w=1/[\s^2^(F^2^) + (0.04P)^2^ + 3.53P], where P = [max(Fo^2^,0) + 2Fc^2^]/3
;
_refine_ls_weighting_scheme calc
_refine_ls_wR_factor_all 0.0908
_refine_ls_wR_factor_gt 0.0876
_refine_ls_wR_factor_ref 0.0908
_reflns_number_gt 3521
_reflns_number_total 4231
_reflns_threshold_expression I>2\s(I)
_cod_data_source_file hy2617.cif
_cod_data_source_block I
_cod_original_cell_volume 3584.9(10)
_cod_original_sg_symbol_H-M 'P b c n '
_cod_database_code 2237642
_cod_database_fobs_code 2237642

loop_
_symmetry_equiv_pos_as_xyz
x,y,z
-x,-y,-z
-x+1/2,y+1/2,z
x+1/2,-y+1/2,-z
x,-y,z+1/2
-x,y,-z+1/2
-x+1/2,-y+1/2,z+1/2
x+1/2,y+1/2,-z+1/2

loop_
_atom_site_type_symbol
_atom_site_label
_atom_site_fract_x
_atom_site_fract_y
_atom_site_fract_z
_atom_site_U_iso_or_equiv
_atom_site_adp_type
_atom_site_occupancy
Ni Ni1 0.461327(17) 0.49322(3) 0.372395(8) 0.0275 Uani 1.0000
O O1 0.54402(10) 0.60856(16) 0.32134(5) 0.0335 Uani 1.0000
C C1 0.63525(15) 0.5742(2) 0.31846(6) 0.0292 Uani 1.0000
O O2 0.69402(11) 0.62442(18) 0.29021(5) 0.0423 Uani 1.0000
C C2 0.67092(14) 0.4597(2) 0.35277(6) 0.0262 Uani 1.0000
N N1 0.59680(11) 0.40936(17) 0.37761(5) 0.0254 Uani 1.0000
C C7 0.61252(13) 0.3066(2) 0.40867(6) 0.0252 Uani 1.0000
C C4 0.70658(13) 0.2460(2) 0.41611(6) 0.0246 Uani 1.0000
N N2 0.78491(11) 0.29914(18) 0.39231(5) 0.0286 Uani 1.0000
C C3 0.76772(14) 0.4043(2) 0.36124(6) 0.0273 Uani 1.0000
C C8 0.85670(16) 0.4622(2) 0.33676(8) 0.0407 Uani 1.0000
H H111 0.9180 0.4284 0.3494 0.0629 Uiso 1.0000
H H113 0.8523 0.4298 0.3069 0.0630 Uiso 1.0000
H H112 0.8565 0.5676 0.3363 0.0619 Uiso 1.0000
N N3 0.71925(12) 0.13478(18) 0.44623(5) 0.0293 Uani 1.0000
C C5 0.63537(14) 0.0864(2) 0.46626(6) 0.0297 Uani 1.0000
N N4 0.54093(12) 0.14309(19) 0.46268(5) 0.0312 Uani 1.0000
C C6 0.52732(13) 0.2575(2) 0.43450(6) 0.0268 Uani 1.0000
O O3 0.44423(10) 0.32158(16) 0.42815(5) 0.0329 Uani 1.0000
N N5 0.64372(14) -0.0319(2) 0.49338(6) 0.0414 Uani 1.0000
H H172 0.5918 -0.0634 0.5068 0.0504 Uiso 1.0000
H H171 0.7003 -0.0668 0.4983 0.0503 Uiso 1.0000
N N6 0.32580(14) 0.6051(2) 0.36971(7) 0.0478 Uani 1.0000
C C9 0.3190(2) 0.7106(3) 0.40720(9) 0.0610 Uani 1.0000
C C10 0.4178(2) 0.7830(3) 0.41328(10) 0.0556 Uani 1.0000
N N7 0.49397(14) 0.66577(19) 0.41780(6) 0.0367 Uani 1.0000
H H211 0.5548 0.7039 0.4136 0.0564 Uiso 1.0000
H H212 0.4950 0.6335 0.4452 0.0559 Uiso 1.0000
H H202 0.4167 0.8476 0.4384 0.0688 Uiso 1.0000
H H201 0.4317 0.8402 0.3867 0.0695 Uiso 1.0000
H H192 0.2669 0.7839 0.4035 0.0736 Uiso 1.0000
H H191 0.3043 0.6540 0.4352 0.0746 Uiso 1.0000
H H181 0.2742 0.5434 0.3674 0.0732 Uiso 1.0000
H H182 0.3228 0.6546 0.3442 0.0727 Uiso 1.0000
N N8 0.41434(14) 0.3313(2) 0.32768(6) 0.0383 Uani 1.0000
C C11 0.41880(17) 0.1814(2) 0.33182(8) 0.0416 Uani 1.0000
N N9 0.38881(18) 0.1135(3) 0.29413(9) 0.0652 Uani 1.0000
C C12 0.3599(3) 0.2243(3) 0.26639(9) 0.0699 Uani 1.0000
C C13 0.3786(3) 0.3547(3) 0.28659(9) 0.0733 Uani 1.0000
H H261 0.3671 0.4468 0.2743 0.0892 Uiso 1.0000
H H251 0.3344 0.2134 0.2406 0.0848 Uiso 1.0000
H H241 0.3806 0.0153 0.2892 0.0825 Uiso 1.0000
H H231 0.4395 0.1296 0.3568 0.0527 Uiso 1.0000
O O4 0.37876(13) 0.4892(2) 0.50415(6) 0.0543 Uani 1.0000
H H271 0.3379 0.4436 0.5195 0.0824 Uiso 1.0000
H H272 0.3890 0.4340 0.4833 0.0825 Uiso 1.0000
O O5 0.38933(16) 0.7745(2) 0.28388(6) 0.0685 Uani 1.0000
H H281 0.3645 0.7400 0.2605 0.1040 Uiso 1.0000
H H282 0.4446 0.7401 0.2817 0.1049 Uiso 1.0000

loop_
_atom_site_aniso_label
_atom_site_aniso_U_11
_atom_site_aniso_U_22
_atom_site_aniso_U_33
_atom_site_aniso_U_12
_atom_site_aniso_U_13
_atom_site_aniso_U_23
Ni1 0.02605(14) 0.02545(14) 0.03107(14) 0.00016(9) -0.00317(9) 0.00076(9)
O1 0.0339(7) 0.0321(7) 0.0344(7) -0.0011(6) -0.0042(6) 0.0073(6)
C1 0.0361(10) 0.0262(9) 0.0253(9) -0.0028(8) -0.0023(7) 0.0001(7)
O2 0.0456(9) 0.0479(9) 0.0334(7) -0.0033(7) 0.0059(6) 0.0132(7)
C2 0.0310(9) 0.0226(8) 0.0250(8) -0.0023(7) 0.0013(7) -0.0009(7)
N1 0.0259(7) 0.0252(8) 0.0250(7) 0.0000(6) -0.0009(6) 0.0005(6)
C7 0.0274(9) 0.0237(8) 0.0245(8) -0.0002(7) 0.0010(7) -0.0007(7)
C4 0.0271(9) 0.0238(8) 0.0228(8) -0.0001(7) 0.0000(7) -0.0030(7)
N2 0.0280(8) 0.0257(8) 0.0320(8) 0.0009(6) 0.0034(6) -0.0004(6)
C3 0.0297(10) 0.0236(8) 0.0286(9) -0.0025(7) 0.0039(7) -0.0027(7)
C8 0.0323(10) 0.0358(11) 0.0541(13) 0.0004(9) 0.0119(9) 0.0109(10)
N3 0.0282(8) 0.0304(8) 0.0293(8) 0.0033(6) 0.0010(6) 0.0046(6)
C5 0.0340(10) 0.0275(9) 0.0275(9) 0.0017(8) 0.0013(7) 0.0023(7)
N4 0.0290(8) 0.0321(8) 0.0324(8) -0.0002(6) 0.0042(6) 0.0064(7)
C6 0.0263(9) 0.0281(9) 0.0258(8) -0.0016(7) 0.0007(7) -0.0003(7)
O3 0.0255(6) 0.0372(7) 0.0359(7) 0.0023(6) 0.0030(5) 0.0058(6)
N5 0.0376(10) 0.0412(10) 0.0454(10) 0.0058(8) 0.0078(8) 0.0188(8)
N6 0.0336(10) 0.0475(11) 0.0624(13) 0.0043(8) -0.0076(9) 0.0034(9)
C9 0.0523(15) 0.0690(18) 0.0617(16) 0.0258(14) 0.0095(13) 0.0033(14)
C10 0.0660(17) 0.0399(13) 0.0610(16) 0.0132(12) -0.0007(13) -0.0132(11)
N7 0.0413(10) 0.0360(9) 0.0329(9) -0.0008(8) -0.0013(7) -0.0027(7)
N8 0.0422(10) 0.0324(9) 0.0402(9) -0.0059(8) -0.0084(8) -0.0020(7)
C11 0.0428(12) 0.0323(11) 0.0498(13) -0.0009(9) -0.0073(10) -0.0025(9)
N9 0.0756(16) 0.0430(12) 0.0769(16) -0.0070(11) -0.0090(13) -0.0200(11)
C12 0.112(3) 0.0476(15) 0.0503(15) -0.0073(16) -0.0420(16) -0.0115(12)
C13 0.122(3) 0.0437(14) 0.0544(16) -0.0051(16) -0.0438(17) 0.0012(12)
O4 0.0545(10) 0.0558(11) 0.0525(10) -0.0125(8) 0.0175(8) -0.0034(8)
O5 0.0879(14) 0.0667(12) 0.0509(10) 0.0327(11) -0.0241(10) -0.0153(9)

loop_
_atom_type_symbol
_atom_type_scat_Cromer_Mann_a1
_atom_type_scat_Cromer_Mann_a2
_atom_type_scat_Cromer_Mann_a3
_atom_type_scat_Cromer_Mann_a4
_atom_type_scat_Cromer_Mann_b1
_atom_type_scat_Cromer_Mann_b2
_atom_type_scat_Cromer_Mann_b3
_atom_type_scat_Cromer_Mann_b4
_atom_type_scat_Cromer_Mann_c
_atom_type_scat_dispersion_real
_atom_type_scat_dispersion_imag
_atom_type_scat_source
C 2.3100 1.0200 1.5886 0.8650 20.8439 10.2075 0.5687 51.6512 0.2156 0.0033 0.0016 'International Tables Vol C 4.2.6.8 and 6.1.1.4'
H 0.4930 0.3229 0.1402 0.0408 10.5109 26.1257 3.1424 57.7998 0.0030 0.0000 0.0000 'International Tables Vol C 4.2.6.8 and 6.1.1.4'
N 12.2126 3.1322 2.0125 1.1663 0.0057 9.8933 28.9975 0.5826 -11.5290 0.0061 0.0033 'International Tables Vol C 4.2.6.8 and 6.1.1.4'
O 3.0485 2.2868 1.5463 0.8670 13.2771 5.7011 0.3239 32.9089 0.2508 0.0106 0.0060 'International Tables Vol C 4.2.6.8 and 6.1.1.4'
Ni 12.8376 7.2920 4.4438 2.3800 3.8785 0.2565 12.1763 66.3421 1.0341 0.3393 1.1124 'International Tables Vol C 4.2.6.8 and 6.1.1.4'

loop_
_geom_angle_atom_site_label_1
_geom_angle_atom_site_label_2
_geom_angle_atom_site_label_3
_geom_angle
_geom_angle_publ_flag
O1 Ni1 N1 75.91(6) n
O1 Ni1 O3 153.37(5) n
N1 Ni1 O3 77.50(6) n
O1 Ni1 N6 101.58(7) n
N1 Ni1 N6 173.26(7) n
O3 Ni1 N6 105.01(7) n
O1 Ni1 N7 90.29(6) n
N1 Ni1 N7 91.70(7) n
O3 Ni1 N7 91.95(6) n
N6 Ni1 N7 82.01(8) n
O1 Ni1 N8 91.65(7) n
N1 Ni1 N8 94.18(7) n
O3 Ni1 N8 88.82(7) n
N6 Ni1 N8 92.13(8) n
N7 Ni1 N8 174.10(7) n
Ni1 O1 C1 115.85(12) n
O1 C1 O2 125.32(18) n
O1 C1 C2 114.83(16) n
O2 C1 C2 119.84(17) n
C1 C2 N1 111.47(16) n
C1 C2 C3 130.01(16) n
N1 C2 C3 118.51(16) n
C2 N1 Ni1 121.72(13) n
C2 N1 C7 120.55(16) n
Ni1 N1 C7 117.63(12) n
N1 C7 C4 121.65(16) n
N1 C7 C6 117.12(16) n
C4 C7 C6 121.23(16) n
C7 C4 N2 119.28(16) n
C7 C4 N3 120.28(16) n
N2 C4 N3 120.44(16) n
C4 N2 C3 118.19(16) n
C2 C3 N2 121.72(16) n
C2 C3 C8 122.07(17) n
N2 C3 C8 116.19(17) n
C3 C8 H111 113.0 no
C3 C8 H113 108.0 no
H111 C8 H113 109.6 no
C3 C8 H112 110.4 no
H111 C8 H112 108.7 no
H113 C8 H112 107.0 no
C4 N3 C5 115.09(15) n
N3 C5 N4 128.71(17) n
N3 C5 N5 116.80(17) n
N4 C5 N5 114.49(17) n
C5 N4 C6 117.14(16) n
C7 C6 N4 117.19(16) n
C7 C6 O3 118.92(16) n
N4 C6 O3 123.85(16) n
Ni1 O3 C6 108.69(11) n
C5 N5 H172 118.4 no
C5 N5 H171 118.4 no
H172 N5 H171 122.9 no
Ni1 N6 C9 109.29(15) n
Ni1 N6 H181 113.4 no
C9 N6 H181 113.8 no
Ni1 N6 H182 108.1 no
C9 N6 H182 110.0 no
H181 N6 H182 101.8 no
N6 C9 C10 108.2(2) n
N6 C9 H192 112.9 no
C10 C9 H192 112.0 no
N6 C9 H191 109.6 no
C10 C9 H191 107.0 no
H192 C9 H191 107.0 no
C9 C10 N7 109.3(2) n
C9 C10 H202 110.1 no
N7 C10 H202 111.5 no
C9 C10 H201 107.5 no
N7 C10 H201 108.3 no
H202 C10 H201 110.0 no
C10 N7 Ni1 108.13(14) n
C10 N7 H211 111.1 no
Ni1 N7 H211 112.2 no
C10 N7 H212 109.4 no
Ni1 N7 H212 112.0 no
H211 N7 H212 104.0 no
Ni1 N8 C11 128.20(15) n
Ni1 N8 C13 126.88(17) n
C11 N8 C13 104.8(2) n
N8 C11 N9 110.8(2) n
N8 C11 H231 125.8 no
N9 C11 H231 123.4 no
C11 N9 C12 106.2(2) n
C11 N9 H241 128.0 no
C12 N9 H241 125.3 no
N9 C12 C13 107.5(2) n
N9 C12 H251 126.4 no
C13 C12 H251 126.1 no
N8 C13 C12 110.6(2) n
N8 C13 H261 124.9 no
C12 C13 H261 124.4 no
H271 O4 H272 104.5 no
H281 O5 H282 99.5 no

loop_
_geom_bond_atom_site_label_1
_geom_bond_atom_site_label_2
_geom_bond_distance
_geom_bond_publ_flag
Ni1 O1 2.1519(14) no
Ni1 N1 1.9787(16) no
Ni1 O3 2.2722(14) no
Ni1 N6 2.0812(19) n
Ni1 N7 2.0949(17) n
Ni1 N8 2.0638(17) n
O1 C1 1.270(2) n
C1 O2 1.242(2) n
C1 C2 1.523(3) n
C2 N1 1.324(2) n
C2 C3 1.418(3) n
N1 C7 1.320(2) n
C7 C4 1.395(2) n
C7 C6 1.452(2) n
C4 N2 1.359(2) n
C4 N3 1.348(2) n
N2 C3 1.338(2) n
C3 C8 1.497(3) n
C8 H111 0.957 no
C8 H113 0.940 no
C8 H112 0.936 no
N3 C5 1.351(2) n
C5 N4 1.373(2) n
C5 N5 1.332(2) n
N4 C6 1.333(2) n
C6 O3 1.271(2) n
N5 H172 0.853 no
N5 H171 0.837 no
N6 C9 1.465(3) n
N6 H181 0.888 no
N6 H182 0.881 no
C9 C10 1.491(4) n
C9 H192 0.964 no
C9 H191 0.997 no
C10 N7 1.468(3) n
C10 H202 0.945 no
C10 H201 0.962 no
N7 H211 0.896 no
N7 H212 0.869 no
N8 C11 1.338(3) n
N8 C13 1.338(3) n
C11 N9 1.342(3) n
C11 H231 0.922 no
N9 C12 1.346(4) n
N9 H241 0.890 no
C12 C13 1.329(4) n
C12 H251 0.850 no
C13 H261 0.910 no
O4 H271 0.825 no
O4 H272 0.807 no
O5 H281 0.834 no
O5 H282 0.808 no

loop_
_geom_hbond_atom_site_label_D
_geom_hbond_atom_site_label_H
_geom_hbond_atom_site_label_A
_geom_hbond_site_symmetry_A
_geom_hbond_distance_DH
_geom_hbond_distance_HA
_geom_hbond_distance_DA
_geom_hbond_angle_DHA
_geom_hbond_publ_flag
N5 H171 O4 4_556 0.84 2.50 3.193(3) 140 yes
N5 H172 N4 2_656 0.85 2.13 2.984(3) 177 yes
N6 H182 O5 . 0.88 2.28 3.099(3) 154 yes
N7 H211 N2 3_655 0.90 2.41 3.298(2) 173 yes
N7 H212 O4 2_666 0.87 2.53 3.210(3) 136 yes
N9 H241 O5 1_545 0.89 2.15 3.024(3) 168 yes
O4 H271 N3 4_456 0.82 2.02 2.837(2) 169 yes
O4 H272 O3 . 0.81 2.07 2.859(2) 167 yes
O5 H281 O2 6_655 0.83 2.00 2.822(2) 170 yes
O5 H282 O1 . 0.81 2.14 2.789(2) 138 yes
